data_4085811
loop_
_publ_author_name
'Streubel, Rainer'
'Murcia-Garc\'ia, Cristina'
'Schnakenburg, Gregor'
'Espinosa Ferao, Arturo'

_publ_section_title
;
 Evidence for Terminal Phosphinidene Oxide Complexes in O,P,C-Cage Complex
 Formation: Rearrangement of Oxaphosphirane Complexes
;
_journal_issue 11
_journal_name_full Organometallics
_journal_page_first 2676
_journal_paper_doi 10.1021/acs.organomet.5b00029
_journal_volume 34
_journal_year 2015
_chemical_formula_moiety 'C24 H25 Mo O7 P'
_chemical_formula_sum 'C24 H25 Mo O7 P'
_chemical_formula_weight 552.35
_chemical_name_systematic
; 
 ? 
;
_space_group_IT_number 14
_symmetry_cell_setting monoclinic
_symmetry_space_group_name_Hall '-P 2yn'
_symmetry_space_group_name_H-M 'P 1 21/n 1'
_atom_sites_solution_hydrogens geom
_atom_sites_solution_primary direct
_atom_sites_solution_secondary difmap
_audit_creation_method SHELXL-97
_cell_angle_alpha 90.00
_cell_angle_beta 99.6410(10)
_cell_angle_gamma 90.00
_cell_formula_units_Z 4
_cell_length_a 10.4830(2)
_cell_length_b 15.8099(3)
_cell_length_c 14.8749(3)
_cell_measurement_reflns_used 8860
_cell_measurement_temperature 100(2)
_cell_measurement_theta_max 32.44
_cell_measurement_theta_min 2.56
_cell_volume 2430.48(8)
_computing_cell_refinement 'Bruker SAINT'
_computing_data_collection 'Bruker APEX2'
_computing_data_reduction 'Bruker SAINT'
_computing_molecular_graphics 'Bruker SHELXTL'
_computing_publication_material 'Bruker SHELXTL'
_computing_structure_refinement 'SHELXL-97 (Sheldrick, 2008)'
_computing_structure_solution 'SHELXS-97 (Sheldrick, 2008)'
_diffrn_ambient_temperature 100(2)
_diffrn_measured_fraction_theta_full 0.997
_diffrn_measured_fraction_theta_max 0.997
_diffrn_measurement_device_type 'Bruker X8-KappaApexII'
_diffrn_measurement_method '\f and \w CCD rotation images, thin slices'
_diffrn_radiation_monochromator graphite
_diffrn_radiation_source 'fine-focus sealed tube'
_diffrn_radiation_type MoK\a
_diffrn_radiation_wavelength 0.71073
_diffrn_reflns_av_R_equivalents 0.0330
_diffrn_reflns_av_sigmaI/netI 0.0311
_diffrn_reflns_limit_h_max 13
_diffrn_reflns_limit_h_min -13
_diffrn_reflns_limit_k_max 20
_diffrn_reflns_limit_k_min -17
_diffrn_reflns_limit_l_max 19
_diffrn_reflns_limit_l_min -18
_diffrn_reflns_number 22941
_diffrn_reflns_theta_full 28.00
_diffrn_reflns_theta_max 28.00
_diffrn_reflns_theta_min 2.35
_diffrn_standards_number 0
_exptl_absorpt_coefficient_mu 0.647
_exptl_absorpt_correction_T_max 0.9264
_exptl_absorpt_correction_T_min 0.8198
_exptl_absorpt_correction_type numerical
_exptl_absorpt_process_details 'SADABS (2009/2), Bruker AXS 2009'
_exptl_crystal_colour colourless
_exptl_crystal_density_diffrn 1.509
_exptl_crystal_density_method 'not measured'
_exptl_crystal_description rod
_exptl_crystal_F_000 1128
_exptl_crystal_size_max 0.32
_exptl_crystal_size_mid 0.12
_exptl_crystal_size_min 0.12
_refine_diff_density_max 0.688
_refine_diff_density_min -0.390
_refine_diff_density_rms 0.069
_refine_ls_extinction_method none
_refine_ls_goodness_of_fit_ref 1.052
_refine_ls_hydrogen_treatment constr
_refine_ls_matrix_type full
_refine_ls_number_parameters 304
_refine_ls_number_reflns 5856
_refine_ls_number_restraints 0
_refine_ls_restrained_S_all 1.052
_refine_ls_R_factor_all 0.0373
_refine_ls_R_factor_gt 0.0296
_refine_ls_shift/su_max 0.002
_refine_ls_shift/su_mean 0.000
_refine_ls_structure_factor_coef Fsqd
_refine_ls_weighting_details 'calc w=1/[\s^2^(Fo^2^)+(0.0257P)^2^+1.9818P] where P=(Fo^2^+2Fc^2^)/3'
_refine_ls_weighting_scheme calc
_refine_ls_wR_factor_gt 0.0666
_refine_ls_wR_factor_ref 0.0707
_reflns_number_gt 5022
_reflns_number_total 5856
_reflns_threshold_expression >2sigma(I)
_cod_data_source_file om5b00029_si_002.cif
_cod_data_source_block Greg1128n
_cod_depositor_comments
;
The following automatic conversions were performed:

'_symmetry_cell_setting' value 'Monoclinic' changed to 'monoclinic'
according to
/usr/data/users/saulius/crontab/automatic-downloads/rss-feeds/ACS/lib/dictionaries/cif_core.dic
dictionary named 'cif_core.dic' version 2.4.2 from 2011-04-26.

Automatic conversion script
Id: cif_fix_values 3271 2015-04-21 07:52:19Z andrius 

 Adding full bibliography for 4085810--4085813.cif.
;
_cod_original_sg_symbol_H-M 'P 21/n'
_cod_database_code 4085811

loop_
_symmetry_equiv_pos_as_xyz
'x, y, z'
'-x+1/2, y+1/2, -z+1/2'
'-x, -y, -z'
'x-1/2, -y-1/2, z-1/2'

loop_
_atom_site_label
_atom_site_type_symbol
_atom_site_fract_x
_atom_site_fract_y
_atom_site_fract_z
_atom_site_U_iso_or_equiv
_atom_site_adp_type
_atom_site_occupancy
_atom_site_symmetry_multiplicity
_atom_site_calc_flag
_atom_site_refinement_flags
C1 C 0.47023(19) 0.20085(14) 0.48181(14) 0.0249(4) Uani 1 1 d .
C2 C 0.3824(2) 0.17051(13) 0.39123(14) 0.0241(4) Uani 1 1 d .
C3 C 0.3443(2) 0.07707(14) 0.39715(15) 0.0304(5) Uani 1 1 d .
H3A H 0.4263 0.0436 0.4044 0.036 Uiso 1 1 calc R
C4 C 0.6067(2) 0.16572(16) 0.50186(17) 0.0344(5) Uani 1 1 d .
H4A H 0.6039 0.1041 0.4951 0.052 Uiso 1 1 calc R
H4B H 0.6460 0.1804 0.5644 0.052 Uiso 1 1 calc R
H4C H 0.6582 0.1900 0.4591 0.052 Uiso 1 1 calc R
C5 C 0.4582(2) 0.17924(15) 0.31187(16) 0.0344(5) Uani 1 1 d .
H5A H 0.4947 0.2363 0.3120 0.052 Uiso 1 1 calc R
H5B H 0.3999 0.1694 0.2541 0.052 Uiso 1 1 calc R
H5C H 0.5284 0.1376 0.3189 0.052 Uiso 1 1 calc R
C6 C 0.2537(3) 0.03920(16) 0.31621(16) 0.0400(6) Uani 1 1 d .
H6A H 0.1689 0.0666 0.3103 0.060 Uiso 1 1 calc R
H6B H 0.2442 -0.0216 0.3260 0.060 Uiso 1 1 calc R
H6C H 0.2899 0.0483 0.2604 0.060 Uiso 1 1 calc R
C7 C 0.2721(2) 0.23838(13) 0.38594(13) 0.0235(4) Uani 1 1 d .
C8 C 0.17886(18) 0.21022(13) 0.45414(13) 0.0209(4) Uani 1 1 d .
H8A H 0.1097 0.1752 0.4172 0.025 Uiso 1 1 calc R
C9 C 0.1912(2) 0.25288(17) 0.29137(15) 0.0355(5) Uani 1 1 d .
H9A H 0.1263 0.2967 0.2953 0.053 Uiso 1 1 calc R
H9B H 0.1478 0.2001 0.2694 0.053 Uiso 1 1 calc R
H9C H 0.2479 0.2711 0.2489 0.053 Uiso 1 1 calc R
C10 C 0.10910(19) 0.28154(13) 0.49343(13) 0.0227(4) Uani 1 1 d .
C11 C 0.1689(2) 0.32989(13) 0.56702(14) 0.0254(4) Uani 1 1 d .
H11A H 0.2560 0.3185 0.5935 0.030 Uiso 1 1 calc R
C12 C 0.1021(2) 0.39453(14) 0.60194(17) 0.0335(5) Uani 1 1 d .
H12A H 0.1432 0.4268 0.6525 0.040 Uiso 1 1 calc R
C13 C -0.0245(3) 0.41186(16) 0.56295(19) 0.0406(6) Uani 1 1 d .
H13A H -0.0703 0.4562 0.5867 0.049 Uiso 1 1 calc R
C14 C -0.0843(2) 0.36504(18) 0.48992(18) 0.0416(6) Uani 1 1 d .
H14A H -0.1710 0.3774 0.4629 0.050 Uiso 1 1 calc R
C15 C -0.0183(2) 0.29990(16) 0.45574(16) 0.0321(5) Uani 1 1 d .
H15A H -0.0607 0.2673 0.4059 0.039 Uiso 1 1 calc R
C16 C 0.45761(19) 0.29592(13) 0.47667(14) 0.0244(4) Uani 1 1 d .
C17 C 0.3478(2) 0.31688(13) 0.42222(14) 0.0237(4) Uani 1 1 d .
C18 C 0.5516(2) 0.35212(16) 0.53575(17) 0.0364(5) Uani 1 1 d .
H18A H 0.5508 0.3389 0.6000 0.055 Uiso 1 1 calc R
H18B H 0.5268 0.4114 0.5240 0.055 Uiso 1 1 calc R
H18C H 0.6387 0.3429 0.5220 0.055 Uiso 1 1 calc R
C19 C 0.2982(2) 0.40436(14) 0.39864(17) 0.0330(5) Uani 1 1 d .
H19A H 0.3127 0.4189 0.3371 0.050 Uiso 1 1 calc R
H19B H 0.3441 0.4448 0.4425 0.050 Uiso 1 1 calc R
H19C H 0.2054 0.4066 0.4009 0.050 Uiso 1 1 calc R
C20 C 0.1321(2) 0.04908(15) 0.79608(15) 0.0300(5) Uani 1 1 d .
C21 C 0.1342(2) -0.01766(14) 0.61583(15) 0.0275(5) Uani 1 1 d .
C22 C 0.3740(2) 0.05789(14) 0.72292(14) 0.0246(4) Uani 1 1 d .
C23 C 0.2370(2) 0.20891(14) 0.74233(14) 0.0255(4) Uani 1 1 d .
C24 C 0.0027(2) 0.14228(14) 0.63957(14) 0.0260(4) Uani 1 1 d .
O1 O 0.40992(13) 0.17582(9) 0.56249(9) 0.0237(3) Uani 1 1 d .
O2 O 0.28378(16) 0.05882(9) 0.47746(10) 0.0300(3) Uani 1 1 d .
O3 O 0.10257(18) 0.02140(12) 0.86053(11) 0.0448(5) Uani 1 1 d .
O4 O 0.10375(18) -0.07945(11) 0.57900(12) 0.0403(4) Uani 1 1 d .
O5 O 0.48037(15) 0.04105(11) 0.74622(11) 0.0360(4) Uani 1 1 d .
O6 O 0.26495(17) 0.27195(11) 0.77692(11) 0.0388(4) Uani 1 1 d .
O7 O -0.09843(14) 0.16968(11) 0.62082(11) 0.0366(4) Uani 1 1 d .
P P 0.26571(5) 0.13813(3) 0.54150(3) 0.01844(11) Uani 1 1 d .
Mo Mo 0.186665(16) 0.095089(11) 0.681122(11) 0.01886(6) Uani 1 1 d .

loop_
_atom_site_aniso_label
_atom_site_aniso_U_11
_atom_site_aniso_U_22
_atom_site_aniso_U_33
_atom_site_aniso_U_23
_atom_site_aniso_U_13
_atom_site_aniso_U_12
C1 0.0219(10) 0.0288(11) 0.0259(10) 0.0049(9) 0.0095(8) 0.0009(8)
C2 0.0277(10) 0.0240(10) 0.0230(10) 0.0003(8) 0.0112(8) 0.0011(8)
C3 0.0398(12) 0.0278(12) 0.0278(11) -0.0029(9) 0.0177(10) -0.0005(9)
C4 0.0230(11) 0.0382(13) 0.0446(13) 0.0127(11) 0.0129(10) 0.0073(9)
C5 0.0422(13) 0.0327(13) 0.0334(12) 0.0025(10) 0.0207(10) 0.0022(10)
C6 0.0542(16) 0.0365(14) 0.0327(12) -0.0118(11) 0.0175(11) -0.0109(12)
C7 0.0274(10) 0.0241(10) 0.0195(9) 0.0017(8) 0.0056(8) 0.0000(8)
C8 0.0200(9) 0.0249(10) 0.0172(9) -0.0016(8) 0.0012(7) -0.0028(8)
C9 0.0355(12) 0.0457(14) 0.0244(11) 0.0028(10) 0.0021(9) -0.0022(11)
C10 0.0247(10) 0.0218(10) 0.0223(10) 0.0048(8) 0.0063(8) 0.0008(8)
C11 0.0235(10) 0.0258(11) 0.0277(10) 0.0015(9) 0.0062(8) 0.0021(8)
C12 0.0401(13) 0.0265(12) 0.0365(12) -0.0020(10) 0.0136(10) 0.0020(10)
C13 0.0453(14) 0.0324(13) 0.0500(15) 0.0124(11) 0.0251(12) 0.0166(11)
C14 0.0260(11) 0.0503(16) 0.0499(15) 0.0218(13) 0.0105(11) 0.0132(11)
C15 0.0225(10) 0.0408(13) 0.0325(12) 0.0080(10) 0.0031(9) 0.0005(9)
C16 0.0231(10) 0.0248(11) 0.0263(10) 0.0024(8) 0.0070(8) -0.0028(8)
C17 0.0267(10) 0.0222(10) 0.0236(10) 0.0031(8) 0.0078(8) -0.0006(8)
C18 0.0317(12) 0.0367(13) 0.0391(13) 0.0023(11) 0.0005(10) -0.0101(10)
C19 0.0356(12) 0.0279(12) 0.0365(12) 0.0094(10) 0.0087(10) 0.0012(10)
C20 0.0261(11) 0.0371(13) 0.0275(11) 0.0024(10) 0.0065(9) 0.0028(9)
C21 0.0262(10) 0.0286(12) 0.0289(11) 0.0027(9) 0.0080(8) -0.0020(9)
C22 0.0269(11) 0.0249(11) 0.0231(10) 0.0045(8) 0.0078(8) 0.0017(9)
C23 0.0234(10) 0.0316(12) 0.0202(9) -0.0013(9) -0.0007(8) 0.0056(9)
C24 0.0248(10) 0.0324(12) 0.0221(10) -0.0035(9) 0.0073(8) -0.0046(9)
O1 0.0209(7) 0.0285(8) 0.0220(7) 0.0051(6) 0.0046(5) 0.0004(6)
O2 0.0436(9) 0.0218(8) 0.0291(8) -0.0034(6) 0.0194(7) -0.0023(7)
O3 0.0472(10) 0.0605(12) 0.0314(9) 0.0138(9) 0.0198(8) 0.0040(9)
O4 0.0482(10) 0.0294(9) 0.0444(10) -0.0065(8) 0.0107(8) -0.0112(8)
O5 0.0256(8) 0.0420(10) 0.0405(9) 0.0112(8) 0.0059(7) 0.0059(7)
O6 0.0443(10) 0.0344(9) 0.0329(9) -0.0114(7) -0.0076(7) 0.0042(8)
O7 0.0203(8) 0.0541(11) 0.0353(9) -0.0012(8) 0.0041(6) 0.0042(7)
P 0.0196(2) 0.0187(2) 0.0178(2) 0.00039(19) 0.00509(18) -0.00060(19)
Mo 0.01814(9) 0.02186(10) 0.01720(9) 0.00063(6) 0.00478(6) -0.00025(6)

loop_
_atom_type_symbol
_atom_type_description
_atom_type_scat_dispersion_real
_atom_type_scat_dispersion_imag
_atom_type_scat_source
C C 0.0033 0.0016 'International Tables Vol C Tables 4.2.6.8 and 6.1.1.4'
H H 0.0000 0.0000 'International Tables Vol C Tables 4.2.6.8 and 6.1.1.4'
O O 0.0106 0.0060 'International Tables Vol C Tables 4.2.6.8 and 6.1.1.4'
P P 0.1023 0.0942 'International Tables Vol C Tables 4.2.6.8 and 6.1.1.4'
Mo Mo -1.6832 0.6857 'International Tables Vol C Tables 4.2.6.8 and 6.1.1.4'

loop_
_exptl_crystal_face_index_h
_exptl_crystal_face_index_k
_exptl_crystal_face_index_l
_exptl_crystal_face_perp_dist
0.00 -1.00 -1.00 0.062
0.00 1.00 1.00 0.096
0.00 -1.00 1.00 0.133
0.00 1.00 -1.00 0.040
1.00 -1.00 -1.00 0.088
-1.00 1.00 1.00 0.158
-1.00 -1.00 0.00 0.185
1.00 1.00 0.00 0.177

loop_
_geom_angle_atom_site_label_1
_geom_angle_atom_site_label_2
_geom_angle_atom_site_label_3
_geom_angle
O1 C1 C16 104.95(16)
O1 C1 C4 104.83(16)
C16 C1 C4 116.52(18)
O1 C1 C2 109.87(16)
C16 C1 C2 103.08(17)
C4 C1 C2 116.99(18)
C5 C2 C3 107.65(17)
C5 C2 C7 111.82(17)
C3 C2 C7 117.62(18)
C5 C2 C1 109.07(17)
C3 C2 C1 111.37(17)
C7 C2 C1 98.92(16)
O2 C3 C6 105.52(18)
O2 C3 C2 112.72(17)
C6 C3 C2 117.7(2)
O2 C3 H3A 106.7
C6 C3 H3A 106.7
C2 C3 H3A 106.7
C1 C4 H4A 109.5
C1 C4 H4B 109.5
H4A C4 H4B 109.5
C1 C4 H4C 109.5
H4A C4 H4C 109.5
H4B C4 H4C 109.5
C2 C5 H5A 109.5
C2 C5 H5B 109.5
H5A C5 H5B 109.5
C2 C5 H5C 109.5
H5A C5 H5C 109.5
H5B C5 H5C 109.5
C3 C6 H6A 109.5
C3 C6 H6B 109.5
H6A C6 H6B 109.5
C3 C6 H6C 109.5
H6A C6 H6C 109.5
H6B C6 H6C 109.5
C17 C7 C9 112.25(18)
C17 C7 C2 101.72(16)
C9 C7 C2 115.94(18)
C17 C7 C8 110.05(16)
C9 C7 C8 108.90(17)
C2 C7 C8 107.68(16)
C10 C8 C7 115.29(17)
C10 C8 P 113.62(13)
C7 C8 P 109.82(13)
C10 C8 H8A 105.8
C7 C8 H8A 105.8
P C8 H8A 105.8
C7 C9 H9A 109.5
C7 C9 H9B 109.5
H9A C9 H9B 109.5
C7 C9 H9C 109.5
H9A C9 H9C 109.5
H9B C9 H9C 109.5
C15 C10 C11 118.5(2)
C15 C10 C8 119.58(19)
C11 C10 C8 121.93(18)
C12 C11 C10 120.6(2)
C12 C11 H11A 119.7
C10 C11 H11A 119.7
C13 C12 C11 119.8(2)
C13 C12 H12A 120.1
C11 C12 H12A 120.1
C14 C13 C12 120.2(2)
C14 C13 H13A 119.9
C12 C13 H13A 119.9
C13 C14 C15 120.0(2)
C13 C14 H14A 120.0
C15 C14 H14A 120.0
C14 C15 C10 120.9(2)
C14 C15 H15A 119.6
C10 C15 H15A 119.6
C17 C16 C18 128.7(2)
C17 C16 C1 109.73(18)
C18 C16 C1 121.16(19)
C16 C17 C19 127.0(2)
C16 C17 C7 111.01(18)
C19 C17 C7 121.96(18)
C16 C18 H18A 109.5
C16 C18 H18B 109.5
H18A C18 H18B 109.5
C16 C18 H18C 109.5
H18A C18 H18C 109.5
H18B C18 H18C 109.5
C17 C19 H19A 109.5
C17 C19 H19B 109.5
H19A C19 H19B 109.5
C17 C19 H19C 109.5
H19A C19 H19C 109.5
H19B C19 H19C 109.5
O3 C20 Mo 178.4(2)
O4 C21 Mo 179.0(2)
O5 C22 Mo 176.74(19)
O6 C23 Mo 179.54(19)
O7 C24 Mo 176.71(18)
C1 O1 P 116.83(12)
C3 O2 P 116.00(13)
O2 P O1 101.80(8)
O2 P C8 99.06(9)
O1 P C8 104.15(8)
O2 P Mo 112.04(6)
O1 P Mo 112.21(5)
C8 P Mo 124.64(6)
C20 Mo C22 91.87(8)
C20 Mo C23 91.62(9)
C22 Mo C23 87.42(8)
C20 Mo C21 89.80(9)
C22 Mo C21 93.51(9)
C23 Mo C21 178.28(8)
C20 Mo C24 90.05(8)
C22 Mo C24 175.52(9)
C23 Mo C24 88.48(8)
C21 Mo C24 90.54(8)
C20 Mo P 174.34(7)
C22 Mo P 83.92(6)
C23 Mo P 91.97(6)
C21 Mo P 86.69(6)
C24 Mo P 94.42(6)

loop_
_geom_bond_atom_site_label_1
_geom_bond_atom_site_label_2
_geom_bond_distance
C1 O1 1.500(2)
C1 C16 1.510(3)
C1 C4 1.517(3)
C1 C2 1.574(3)
C2 C5 1.536(3)
C2 C3 1.537(3)
C2 C7 1.570(3)
C3 O2 1.472(3)
C3 C6 1.525(3)
C3 H3A 1.0000
C4 H4A 0.9800
C4 H4B 0.9800
C4 H4C 0.9800
C5 H5A 0.9800
C5 H5B 0.9800
C5 H5C 0.9800
C6 H6A 0.9800
C6 H6B 0.9800
C6 H6C 0.9800
C7 C17 1.523(3)
C7 C9 1.533(3)
C7 C8 1.586(3)
C8 C10 1.514(3)
C8 P 1.849(2)
C8 H8A 1.0000
C9 H9A 0.9800
C9 H9B 0.9800
C9 H9C 0.9800
C10 C15 1.390(3)
C10 C11 1.395(3)
C11 C12 1.387(3)
C11 H11A 0.9500
C12 C13 1.384(4)
C12 H12A 0.9500
C13 C14 1.376(4)
C13 H13A 0.9500
C14 C15 1.384(4)
C14 H14A 0.9500
C15 H15A 0.9500
C16 C17 1.333(3)
C16 C18 1.497(3)
C17 C19 1.498(3)
C18 H18A 0.9800
C18 H18B 0.9800
C18 H18C 0.9800
C19 H19A 0.9800
C19 H19B 0.9800
C19 H19C 0.9800
C20 O3 1.143(3)
C20 Mo 2.027(2)
C21 O4 1.139(3)
C21 Mo 2.060(2)
C22 O5 1.143(3)
C22 Mo 2.044(2)
C23 O6 1.137(3)
C23 Mo 2.046(2)
C24 O7 1.136(3)
C24 Mo 2.063(2)
O1 P 1.6062(14)
O2 P 1.6049(15)
P Mo 2.4575(5)

loop_
_geom_torsion_atom_site_label_1
_geom_torsion_atom_site_label_2
_geom_torsion_atom_site_label_3
_geom_torsion_atom_site_label_4
_geom_torsion
O1 C1 C2 C5 -167.94(17)
C16 C1 C2 C5 80.6(2)
C4 C1 C2 C5 -48.6(2)
O1 C1 C2 C3 -49.3(2)
C16 C1 C2 C3 -160.71(17)
C4 C1 C2 C3 70.0(2)
O1 C1 C2 C7 75.16(18)
C16 C1 C2 C7 -36.28(18)
C4 C1 C2 C7 -165.53(18)
C5 C2 C3 O2 173.45(18)
C7 C2 C3 O2 -59.2(2)
C1 C2 C3 O2 53.9(2)
C5 C2 C3 C6 -63.3(3)
C7 C2 C3 C6 64.0(3)
C1 C2 C3 C6 177.16(19)
C5 C2 C7 C17 -78.4(2)
C3 C2 C7 C17 156.26(17)
C1 C2 C7 C17 36.37(18)
C5 C2 C7 C9 43.7(3)
C3 C2 C7 C9 -81.7(2)
C1 C2 C7 C9 158.45(18)
C5 C2 C7 C8 165.89(17)
C3 C2 C7 C8 40.6(2)
C1 C2 C7 C8 -79.33(18)
C17 C7 C8 C10 41.8(2)
C9 C7 C8 C10 -81.7(2)
C2 C7 C8 C10 151.86(16)
C17 C7 C8 P -88.11(17)
C9 C7 C8 P 148.45(15)
C2 C7 C8 P 21.97(19)
C7 C8 C10 C15 99.2(2)
P C8 C10 C15 -132.77(17)
C7 C8 C10 C11 -80.9(2)
P C8 C10 C11 47.1(2)
C15 C10 C11 C12 0.3(3)
C8 C10 C11 C12 -179.6(2)
C10 C11 C12 C13 -0.6(3)
C11 C12 C13 C14 0.2(4)
C12 C13 C14 C15 0.6(4)
C13 C14 C15 C10 -0.9(4)
C11 C10 C15 C14 0.5(3)
C8 C10 C15 C14 -179.7(2)
O1 C1 C16 C17 -91.8(2)
C4 C1 C16 C17 152.82(19)
C2 C1 C16 C17 23.3(2)
O1 C1 C16 C18 81.5(2)
C4 C1 C16 C18 -33.9(3)
C2 C1 C16 C18 -163.49(19)
C18 C16 C17 C19 7.4(4)
C1 C16 C17 C19 179.9(2)
C18 C16 C17 C7 -171.3(2)
C1 C16 C17 C7 1.3(2)
C9 C7 C17 C16 -149.83(19)
C2 C7 C17 C16 -25.2(2)
C8 C7 C17 C16 88.7(2)
C9 C7 C17 C19 31.4(3)
C2 C7 C17 C19 156.01(19)
C8 C7 C17 C19 -90.0(2)
C16 C1 O1 P 101.47(16)
C4 C1 O1 P -135.25(15)
C2 C1 O1 P -8.8(2)
C6 C3 O2 P -128.41(17)
C2 C3 O2 P 1.4(2)
C3 O2 P O1 -53.43(16)
C3 O2 P C8 53.20(17)
C3 O2 P Mo -173.51(13)
C1 O1 P O2 57.57(15)
C1 O1 P C8 -45.06(15)
C1 O1 P Mo 177.53(12)
C10 C8 P O2 162.05(14)
C7 C8 P O2 -67.17(14)
C10 C8 P O1 -93.25(15)
C7 C8 P O1 37.52(15)
C10 C8 P Mo 37.14(17)
C7 C8 P Mo 167.92(10)
O3 C20 Mo C22 -53(8)
O3 C20 Mo C23 -140(8)
O3 C20 Mo C21 41(8)
O3 C20 Mo C24 132(8)
O3 C20 Mo P -11(8)
O5 C22 Mo C20 -118(3)
O5 C22 Mo C23 -27(3)
O5 C22 Mo C21 152(3)
O5 C22 Mo C24 -3(4)
O5 C22 Mo P 66(3)
O6 C23 Mo C20 19(24)
O6 C23 Mo C22 -73(24)
O6 C23 Mo C21 165(100)
O6 C23 Mo C24 109(24)
O6 C23 Mo P -157(24)
O4 C21 Mo C20 108(12)
O4 C21 Mo C22 -160(12)
O4 C21 Mo C23 -37(14)
O4 C21 Mo C24 18(12)
O4 C21 Mo P -76(12)
O7 C24 Mo C20 45(3)
O7 C24 Mo C22 -71(4)
O7 C24 Mo C23 -47(3)
O7 C24 Mo C21 135(3)
O7 C24 Mo P -139(3)
O2 P Mo C20 34.9(7)
O1 P Mo C20 -78.9(7)
C8 P Mo C20 154.0(7)
O2 P Mo C22 77.00(9)
O1 P Mo C22 -36.80(9)
C8 P Mo C22 -163.89(10)
O2 P Mo C23 164.19(9)
O1 P Mo C23 50.39(8)
C8 P Mo C23 -76.71(10)
O2 P Mo C21 -16.89(9)
O1 P Mo C21 -130.69(9)
C8 P Mo C21 102.21(10)
O2 P Mo C24 -107.18(9)
O1 P Mo C24 139.02(9)
C8 P Mo C24 11.92(10)
